data_4117965
loop_
_publ_author_name
'Madhab C. Das'
'Qunsheng Guo'
'Yabing He'
'Jaheon Kim'
'Cong-Gui Zhao'
'Kunlun Hong'
'Shengchang Xiang'
'Zhangjing Zhang'
'K. Mark Thomas'
'Rajamani Krishna'
'Banglin Chen'

_publ_section_title
;
 Interplay of Metalloligand and Organic Ligand to Tune Micropores within
 Isostructural Mixed-Metal Organic Frameworks (M'MOFs) for Their Highly
 Selective Separation of Chiral and Achiral Small Molecules
;
_journal_name_full 'Journal of the American Chemical Society'
_journal_page_first 8703
_journal_page_last 8710
_journal_paper_doi 10.1021/ja302380x
_journal_volume 134
_journal_year 2012
_chemical_absolute_configuration ad
_chemical_formula_moiety 'C59 H66 Cd3 Cu N7 O17, 4(C3 H7 N O)'
_chemical_formula_sum 'C71 H94 Cd3 Cu N11 O21'
_chemical_formula_weight 1838.36
_chemical_name_systematic
; 
 ? 
;
_space_group_IT_number 19
_symmetry_cell_setting orthorhombic
_symmetry_space_group_name_Hall 'P 2ac 2ab'
_symmetry_space_group_name_H-M 'P 21 21 21'
_atom_sites_solution_hydrogens geom
_atom_sites_solution_primary direct
_atom_sites_solution_secondary difmap
_audit_creation_method SHELXL-97
_cell_angle_alpha 90.00
_cell_angle_beta 90.00
_cell_angle_gamma 90.00
_cell_formula_units_Z 4
_cell_length_a 10.3562(3)
_cell_length_b 17.8979(5)
_cell_length_c 44.1383(14)
_cell_measurement_reflns_used 9991
_cell_measurement_temperature 173(2)
_cell_measurement_theta_max 28.05
_cell_measurement_theta_min 2.27
_cell_volume 8181.2(4)
_computing_cell_refinement 'Bruker SAINT+'
_computing_data_collection 'Bruker APEX2'
_computing_data_reduction 'Bruker SAINT+'
_computing_molecular_graphics 'Bruker SHELXTL'
_computing_publication_material 'Bruker SHELXTL'
_computing_structure_refinement 'SHELXL-97 (Sheldrick, 1997)'
_computing_structure_solution 'SHELXS-97 (Sheldrick, 1990)'
_diffrn_ambient_temperature 173(2)
_diffrn_measured_fraction_theta_full 0.999
_diffrn_measured_fraction_theta_max 0.999
_diffrn_measurement_device_type 'Bruker X8 APEX II diffractometer'
_diffrn_measurement_method 'phi and omega scans'
_diffrn_radiation_monochromator graphite
_diffrn_radiation_source 'fine-focus sealed tube'
_diffrn_radiation_type MoK\a
_diffrn_radiation_wavelength 0.71073
_diffrn_reflns_av_R_equivalents 0.0330
_diffrn_reflns_av_sigmaI/netI 0.0549
_diffrn_reflns_limit_h_max 12
_diffrn_reflns_limit_h_min -13
_diffrn_reflns_limit_k_max 16
_diffrn_reflns_limit_k_min -22
_diffrn_reflns_limit_l_max 56
_diffrn_reflns_limit_l_min -40
_diffrn_reflns_number 38839
_diffrn_reflns_theta_full 27.10
_diffrn_reflns_theta_max 27.10
_diffrn_reflns_theta_min 1.46
_diffrn_standards_number 0
_exptl_absorpt_coefficient_mu 1.100
_exptl_absorpt_correction_T_max 0.9471
_exptl_absorpt_correction_T_min 0.6674
_exptl_absorpt_correction_type multi-scan
_exptl_absorpt_process_details SADABS
_exptl_crystal_colour blue
_exptl_crystal_density_diffrn 1.493
_exptl_crystal_description plate
_exptl_crystal_F_000 3752
_exptl_crystal_size_max 0.40
_exptl_crystal_size_mid 0.25
_exptl_crystal_size_min 0.05
_refine_diff_density_max 1.739
_refine_diff_density_min -1.242
_refine_diff_density_rms 0.102
_refine_ls_abs_structure_details 'Flack H D (1983), Acta Cryst. A39, 876-881'
_refine_ls_abs_structure_Flack -0.012(18)
_refine_ls_extinction_method none
_refine_ls_goodness_of_fit_ref 1.020
_refine_ls_hydrogen_treatment riding
_refine_ls_matrix_type full
_refine_ls_number_parameters 964
_refine_ls_number_reflns 16914
_refine_ls_number_restraints 0
_refine_ls_restrained_S_all 1.020
_refine_ls_R_factor_all 0.0631
_refine_ls_R_factor_gt 0.0457
_refine_ls_shift/su_max 0.007
_refine_ls_shift/su_mean 0.000
_refine_ls_structure_factor_coef Fsqd
_refine_ls_weighting_details 'calc w=1/[\s^2^(Fo^2^)+(0.0706P)^2^+0.0000P] where P=(Fo^2^+2Fc^2^)/3'
_refine_ls_weighting_scheme calc
_refine_ls_wR_factor_gt 0.1127
_refine_ls_wR_factor_ref 0.1234
_reflns_number_gt 13426
_reflns_number_total 16914
_reflns_threshold_expression >2sigma(I)
_cod_data_source_file ja302380x_si_003.cif
_cod_data_source_block M'MOF6
_cod_database_code 4117965

loop_
_symmetry_equiv_pos_as_xyz
'x, y, z'
'-x+1/2, -y, z+1/2'
'-x, y+1/2, -z+1/2'
'x+1/2, -y+1/2, -z'

loop_
_atom_site_label
_atom_site_type_symbol
_atom_site_fract_x
_atom_site_fract_y
_atom_site_fract_z
_atom_site_U_iso_or_equiv
_atom_site_adp_type
_atom_site_occupancy
_atom_site_symmetry_multiplicity
_atom_site_calc_flag
_atom_site_refinement_flags
Cd1 Cd 0.15411(3) 1.00397(3) 0.922108(7) 0.02343(9) Uani 1 1 d .
Cd2 Cd 0.24219(3) 0.99962(4) 1.001752(7) 0.02161(8) Uani 1 1 d .
Cd3 Cd 0.32634(3) 0.99667(3) 1.082175(7) 0.02356(9) Uani 1 1 d .
Cu1 Cu 0.02718(7) 1.06723(4) 0.752176(14) 0.03921(17) Uani 1 1 d .
O1 O 0.2712(4) 0.9001(2) 0.92501(9) 0.0339(10) Uani 1 1 d .
O2 O 0.3586(4) 0.9329(2) 0.96932(8) 0.0368(9) Uani 1 1 d .
O3 O 0.7130(4) 0.6067(2) 0.97353(8) 0.0389(10) Uani 1 1 d .
O4 O 0.6710(4) 0.5882(2) 0.92444(9) 0.0399(11) Uani 1 1 d .
O5 O -0.0357(4) 1.0619(2) 0.94287(9) 0.0399(10) Uani 1 1 d .
O6 O 0.0655(3) 0.9770(2) 0.97030(8) 0.0317(10) Uani 1 1 d .
O7 O -0.4796(4) 0.9411(2) 1.06201(8) 0.0394(10) Uani 1 1 d .
O8 O -0.5845(3) 1.0223(2) 1.03389(8) 0.0307(9) Uani 1 1 d .
O9 O 0.2035(4) 1.0984(2) 1.07861(9) 0.0349(10) Uani 1 1 d .
O10 O 0.1184(4) 1.0613(2) 1.03437(8) 0.0334(9) Uani 1 1 d .
O11 O -0.1856(4) 1.4142(2) 1.07006(8) 0.0363(10) Uani 1 1 d .
O12 O -0.2198(4) 1.3926(2) 1.02111(8) 0.0395(10) Uani 1 1 d .
O13 O 0.1404(4) 1.1036(3) 0.78359(8) 0.0471(12) Uani 1 1 d .
O14 O 0.1525(4) 1.0946(3) 0.72202(8) 0.0440(11) Uani 1 1 d .
O15 O -0.1044(5) 1.1720(3) 0.74506(12) 0.0711(14) Uani 1 1 d .
O16 O -0.0102(4) 0.9123(2) 0.90745(9) 0.0397(10) Uani 1 1 d .
O17 O 0.4868(4) 1.0912(2) 1.09577(8) 0.0380(10) Uani 1 1 d .
N1 N 0.1444(4) 1.0456(3) 0.87420(9) 0.0302(10) Uani 1 1 d .
N2 N 0.1576(4) 1.0430(3) 0.63095(9) 0.0340(11) Uani 1 1 d .
N3 N -0.0707(4) 1.0057(3) 0.72388(8) 0.0348(10) Uani 1 1 d .
N4 N -0.0961(5) 1.0300(3) 0.78167(9) 0.0383(12) Uani 1 1 d .
N5 N -0.1871(6) 1.2906(3) 0.7474(2) 0.082(2) Uani 1 1 d .
N6 N -0.0763(6) 0.7955(3) 0.91679(17) 0.073(2) Uani 1 1 d .
N7 N 0.5647(6) 1.2031(3) 1.08107(16) 0.072(2) Uani 1 1 d .
C1 C 0.3408(7) 0.8891(3) 0.94821(14) 0.0307(14) Uani 1 1 d .
C2 C 0.4129(7) 0.8160(3) 0.94898(13) 0.0320(16) Uani 1 1 d .
C3 C 0.4896(6) 0.7990(3) 0.97360(12) 0.0428(16) Uani 1 1 d .
H3A H 0.4902 0.8313 0.9907 0.051 Uiso 1 1 calc R
C4 C 0.5653(7) 0.7359(3) 0.97366(13) 0.0432(16) Uani 1 1 d .
H4A H 0.6182 0.7252 0.9907 0.052 Uiso 1 1 calc R
C5 C 0.5651(8) 0.6881(3) 0.94934(13) 0.0308(16) Uani 1 1 d .
C6 C 0.4857(6) 0.7034(3) 0.92491(13) 0.0381(14) Uani 1 1 d .
H6A H 0.4834 0.6699 0.9082 0.046 Uiso 1 1 calc R
C7 C 0.4100(6) 0.7668(3) 0.92449(13) 0.0368(14) Uani 1 1 d .
H7A H 0.3560 0.7769 0.9076 0.044 Uiso 1 1 calc R
C8 C 0.6552(7) 0.6214(4) 0.94913(14) 0.0335(15) Uani 1 1 d .
C9 C -0.0328(5) 1.0186(3) 0.96498(12) 0.0328(14) Uani 1 1 d .
C10 C -0.1479(5) 1.0108(4) 0.98491(11) 0.0315(13) Uani 1 1 d .
C11 C -0.2479(5) 1.0629(4) 0.98367(13) 0.0374(14) Uani 1 1 d .
H11A H -0.2400 1.1057 0.9711 0.045 Uiso 1 1 calc R
C12 C -0.3584(5) 1.0524(3) 1.00071(12) 0.0350(13) Uani 1 1 d .
H12A H -0.4263 1.0880 0.9997 0.042 Uiso 1 1 calc R
C13 C -0.3707(4) 0.9900(3) 1.01938(11) 0.0280(12) Uani 1 1 d .
C14 C -0.2704(5) 0.9376(4) 1.02042(13) 0.0382(14) Uani 1 1 d .
H14A H -0.2781 0.8944 1.0328 0.046 Uiso 1 1 calc R
C15 C -0.1615(5) 0.9489(3) 1.00356(12) 0.0360(13) Uani 1 1 d .
H15A H -0.0934 0.9134 1.0046 0.043 Uiso 1 1 calc R
C16 C -0.4855(5) 0.9825(3) 1.03945(11) 0.0294(13) Uani 1 1 d .
C17 C 0.1351(6) 1.1084(3) 1.05484(13) 0.0269(14) Uani 1 1 d .
C18 C 0.0633(7) 1.1808(3) 1.05238(13) 0.0286(14) Uani 1 1 d .
C19 C -0.0115(6) 1.1947(3) 1.02684(13) 0.0434(17) Uani 1 1 d .
H19A H -0.0129 1.1592 1.0108 0.052 Uiso 1 1 calc R
C20 C -0.0836(7) 1.2593(3) 1.02432(13) 0.0429(15) Uani 1 1 d .
H20A H -0.1343 1.2681 1.0067 0.052 Uiso 1 1 calc R
C21 C -0.0816(7) 1.3117(3) 1.04788(13) 0.0283(15) Uani 1 1 d .
C22 C -0.0043(5) 1.2989(3) 1.07277(12) 0.0349(14) Uani 1 1 d .
H22A H -0.0004 1.3349 1.0886 0.042 Uiso 1 1 calc R
C23 C 0.0679(6) 1.2336(3) 1.07493(13) 0.0356(14) Uani 1 1 d .
H23A H 0.1209 1.2254 1.0922 0.043 Uiso 1 1 calc R
C24 C -0.1688(7) 1.3778(3) 1.04616(13) 0.0299(14) Uani 1 1 d .
C25 C 0.0634(6) 1.0188(3) 0.64845(12) 0.0336(13) Uani 1 1 d .
H25A H -0.0028 0.9894 0.6395 0.040 Uiso 1 1 calc R
C26 C 0.0554(6) 1.0340(3) 0.67961(12) 0.0380(14) Uani 1 1 d .
C27 C -0.0480(5) 0.9991(4) 0.69541(11) 0.0388(12) Uani 1 1 d .
H27A H -0.1048 0.9685 0.6840 0.047 Uiso 1 1 calc R
C28 C -0.1734(5) 0.9607(3) 0.73910(12) 0.0369(13) Uani 1 1 d .
H28A H -0.1341 0.9128 0.7463 0.044 Uiso 1 1 calc R
C29 C -0.2899(6) 0.9419(4) 0.71933(13) 0.0472(16) Uani 1 1 d .
H29A H -0.2620 0.9115 0.7018 0.057 Uiso 1 1 calc R
H29B H -0.3293 0.9885 0.7116 0.057 Uiso 1 1 calc R
C30 C -0.3901(6) 0.8978(4) 0.73824(13) 0.0464(15) Uani 1 1 d .
H30A H -0.4676 0.8881 0.7257 0.056 Uiso 1 1 calc R
H30B H -0.3530 0.8491 0.7443 0.056 Uiso 1 1 calc R
C31 C -0.4288(6) 0.9411(4) 0.76637(13) 0.0465(15) Uani 1 1 d .
H31A H -0.4905 0.9110 0.7784 0.056 Uiso 1 1 calc R
H31B H -0.4728 0.9879 0.7603 0.056 Uiso 1 1 calc R
C32 C -0.3106(6) 0.9601(4) 0.78606(12) 0.0457(16) Uani 1 1 d .
H32A H -0.3374 0.9900 0.8039 0.055 Uiso 1 1 calc R
H32B H -0.2690 0.9137 0.7934 0.055 Uiso 1 1 calc R
C33 C -0.2164(5) 1.0048(3) 0.76654(10) 0.0349(12) Uani 1 1 d .
H33A H -0.2627 1.0503 0.7591 0.042 Uiso 1 1 calc R
C34 C -0.0762(6) 1.0196(3) 0.80993(12) 0.0412(16) Uani 1 1 d .
H34A H -0.1406 0.9942 0.8213 0.049 Uiso 1 1 calc R
C35 C 0.0398(6) 1.0444(3) 0.82565(11) 0.0354(13) Uani 1 1 d .
C36 C 0.0475(6) 1.0254(3) 0.85599(13) 0.0415(15) Uani 1 1 d .
H36A H -0.0203 0.9962 0.8644 0.050 Uiso 1 1 calc R
C37 C 0.2365(6) 1.0894(3) 0.86160(12) 0.0331(13) Uani 1 1 d .
H37A H 0.3042 1.1063 0.8744 0.040 Uiso 1 1 calc R
C38 C 0.2400(6) 1.1117(3) 0.83130(11) 0.0331(13) Uani 1 1 d .
C39 C 0.1385(6) 1.0870(3) 0.81182(12) 0.0383(14) Uani 1 1 d .
C40 C 0.1526(6) 1.0791(4) 0.69357(12) 0.0376(14) Uani 1 1 d .
C41 C 0.2482(6) 1.0881(3) 0.64362(12) 0.0363(14) Uani 1 1 d .
H41A H 0.3135 1.1079 0.6308 0.044 Uiso 1 1 calc R
C42 C 0.2517(6) 1.1072(3) 0.67424(12) 0.0370(14) Uani 1 1 d .
C43 C 0.3518(6) 1.1611(4) 0.81978(13) 0.0476(16) Uani 1 1 d .
C44 C 0.4461(7) 1.1840(4) 0.84475(15) 0.062(2) Uani 1 1 d .
H44A H 0.4010 1.2147 0.8598 0.093 Uiso 1 1 calc R
H44B H 0.5171 1.2129 0.8359 0.093 Uiso 1 1 calc R
H44C H 0.4808 1.1392 0.8546 0.093 Uiso 1 1 calc R
C45 C 0.4300(7) 1.1132(5) 0.79619(15) 0.071(2) Uani 1 1 d .
H45A H 0.4624 1.0679 0.8061 0.106 Uiso 1 1 calc R
H45B H 0.5030 1.1425 0.7885 0.106 Uiso 1 1 calc R
H45C H 0.3735 1.0994 0.7793 0.106 Uiso 1 1 calc R
C46 C 0.3008(8) 1.2323(4) 0.80497(16) 0.070(2) Uani 1 1 d .
H46A H 0.2527 1.2616 0.8200 0.106 Uiso 1 1 calc R
H46B H 0.2435 1.2192 0.7881 0.106 Uiso 1 1 calc R
H46C H 0.3734 1.2619 0.7973 0.106 Uiso 1 1 calc R
C47 C 0.3626(6) 1.1547(4) 0.68680(13) 0.0420(15) Uani 1 1 d .
C48 C 0.3114(7) 1.2241(4) 0.70340(16) 0.066(2) Uani 1 1 d .
H48A H 0.2624 1.2553 0.6892 0.099 Uiso 1 1 calc R
H48B H 0.3841 1.2529 0.7115 0.099 Uiso 1 1 calc R
H48C H 0.2549 1.2085 0.7201 0.099 Uiso 1 1 calc R
C49 C 0.4388(7) 1.1053(4) 0.70898(14) 0.061(2) Uani 1 1 d .
H49A H 0.4720 1.0614 0.6982 0.092 Uiso 1 1 calc R
H49B H 0.3819 1.0891 0.7255 0.092 Uiso 1 1 calc R
H49C H 0.5112 1.1339 0.7174 0.092 Uiso 1 1 calc R
C50 C 0.4530(7) 1.1829(4) 0.66227(15) 0.0545(18) Uani 1 1 d .
H50A H 0.4050 1.2148 0.6482 0.082 Uiso 1 1 calc R
H50B H 0.4893 1.1403 0.6512 0.082 Uiso 1 1 calc R
H50C H 0.5230 1.2117 0.6715 0.082 Uiso 1 1 calc R
C51 C -0.0935(7) 1.2391(4) 0.7488(2) 0.085(3) Uani 1 1 d .
H51A H -0.0091 1.2569 0.7531 0.102 Uiso 1 1 calc R
C52 C -0.1698(9) 1.3695(4) 0.7493(4) 0.187(8) Uani 1 1 d .
H52A H -0.0803 1.3806 0.7550 0.280 Uiso 1 1 calc R
H52B H -0.2283 1.3900 0.7647 0.280 Uiso 1 1 calc R
H52C H -0.1890 1.3922 0.7296 0.280 Uiso 1 1 calc R
C53 C -0.3118(9) 1.2689(5) 0.7408(4) 0.170(7) Uani 1 1 d .
H53A H -0.3158 1.2143 0.7395 0.254 Uiso 1 1 calc R
H53B H -0.3384 1.2908 0.7215 0.254 Uiso 1 1 calc R
H53C H -0.3699 1.2861 0.7569 0.254 Uiso 1 1 calc R
C54 C -0.0047(6) 0.8543(4) 0.92196(18) 0.0564(19) Uani 1 1 d .
C55 C -0.0653(12) 0.7295(6) 0.9350(4) 0.180(7) Uani 1 1 d .
H55A H -0.0008 0.7377 0.9509 0.270 Uiso 1 1 calc R
H55B H -0.0385 0.6875 0.9222 0.270 Uiso 1 1 calc R
H55C H -0.1490 0.7183 0.9443 0.270 Uiso 1 1 calc R
C56 C -0.1725(11) 0.7954(6) 0.8914(3) 0.134(5) Uani 1 1 d .
H56A H -0.1687 0.8432 0.8807 0.201 Uiso 1 1 calc R
H56B H -0.2595 0.7881 0.8997 0.201 Uiso 1 1 calc R
H56C H -0.1523 0.7547 0.8773 0.201 Uiso 1 1 calc R
C57 C 0.4853(6) 1.1472(3) 1.07972(15) 0.0447(15) Uani 1 1 d .
H57A H 0.4194 1.1499 1.0648 0.054 Uiso 1 1 calc R
C58 C 0.5546(11) 1.2685(5) 1.0613(3) 0.131(5) Uani 1 1 d .
H58A H 0.4831 1.2614 1.0470 0.196 Uiso 1 1 calc R
H58B H 0.6354 1.2747 1.0500 0.196 Uiso 1 1 calc R
H58C H 0.5386 1.3132 1.0735 0.196 Uiso 1 1 calc R
C59 C 0.6741(10) 1.2022(6) 1.1027(2) 0.125(5) Uani 1 1 d .
H59A H 0.6700 1.1567 1.1150 0.188 Uiso 1 1 calc R
H59B H 0.6689 1.2461 1.1160 0.188 Uiso 1 1 calc R
H59C H 0.7558 1.2033 1.0915 0.188 Uiso 1 1 calc R
O1S O 0.7039(6) 1.0510(4) 0.85785(14) 0.0926(19) Uani 1 1 d .
O2S O 0.2724(7) 0.5459(4) 0.84693(15) 0.107(2) Uani 1 1 d .
O3S O -0.0297(9) 0.8495(4) 0.8116(2) 0.153(4) Uani 1 1 d .
O4S O -0.0096(10) 0.8370(5) 0.6874(3) 0.189(5) Uani 1 1 d .
N1S N 0.6266(5) 0.9769(4) 0.89430(12) 0.065(2) Uani 1 1 d .
N2S N 0.3608(5) 0.4835(4) 0.88587(13) 0.0606(18) Uani 1 1 d .
N3S N 0.1177(8) 0.7798(4) 0.8381(2) 0.101(3) Uani 1 1 d .
N4S N 0.1386(9) 0.7749(5) 0.6586(3) 0.132(4) Uani 1 1 d .
C1S C 0.7065(8) 1.0254(5) 0.88313(19) 0.071(2) Uani 1 1 d .
H1SA H 0.7735 1.0425 0.8961 0.085 Uiso 1 1 calc R
C2S C 0.6377(9) 0.9488(7) 0.92471(18) 0.113(4) Uani 1 1 d .
H2SA H 0.7122 0.9721 0.9347 0.170 Uiso 1 1 calc R
H2SB H 0.6497 0.8945 0.9242 0.170 Uiso 1 1 calc R
H2SC H 0.5590 0.9608 0.9360 0.170 Uiso 1 1 calc R
C3S C 0.5234(8) 0.9486(5) 0.87565(17) 0.085(3) Uani 1 1 d .
H3SA H 0.5264 0.9727 0.8557 0.128 Uiso 1 1 calc R
H3SB H 0.4403 0.9593 0.8853 0.128 Uiso 1 1 calc R
H3SC H 0.5332 0.8945 0.8732 0.128 Uiso 1 1 calc R
C4S C 0.2778(8) 0.5297(5) 0.87368(19) 0.079(3) Uani 1 1 d .
H4SA H 0.2167 0.5525 0.8868 0.095 Uiso 1 1 calc R
C5S C 0.3590(10) 0.4738(8) 0.91795(18) 0.142(6) Uani 1 1 d .
H5SA H 0.2870 0.5023 0.9266 0.213 Uiso 1 1 calc R
H5SB H 0.4405 0.4919 0.9265 0.213 Uiso 1 1 calc R
H5SC H 0.3483 0.4207 0.9227 0.213 Uiso 1 1 calc R
C6S C 0.4602(8) 0.4458(5) 0.86814(17) 0.084(3) Uani 1 1 d .
H6SA H 0.4483 0.4574 0.8466 0.126 Uiso 1 1 calc R
H6SB H 0.4536 0.3917 0.8712 0.126 Uiso 1 1 calc R
H6SC H 0.5456 0.4630 0.8747 0.126 Uiso 1 1 calc R
C7S C 0.0136(10) 0.7911(7) 0.8208(3) 0.127(5) Uani 1 1 d .
H7SA H -0.0323 0.7475 0.8149 0.152 Uiso 1 1 calc R
C8S C 0.1530(12) 0.7082(6) 0.8496(4) 0.174(7) Uani 1 1 d .
H8SA H 0.0918 0.6706 0.8422 0.261 Uiso 1 1 calc R
H8SB H 0.1513 0.7093 0.8718 0.261 Uiso 1 1 calc R
H8SC H 0.2402 0.6956 0.8426 0.261 Uiso 1 1 calc R
C9S C 0.1970(10) 0.8422(5) 0.8463(2) 0.098(3) Uani 1 1 d .
H9SA H 0.1608 0.8880 0.8376 0.147 Uiso 1 1 calc R
H9SB H 0.2846 0.8346 0.8385 0.147 Uiso 1 1 calc R
H9SC H 0.1999 0.8467 0.8684 0.147 Uiso 1 1 calc R
C10S C 0.0290(14) 0.7817(7) 0.6750(5) 0.218(11) Uani 1 1 d .
H10A H -0.0227 0.7381 0.6770 0.261 Uiso 1 1 calc R
C11S C 0.1704(13) 0.7082(6) 0.6437(5) 0.245(12) Uani 1 1 d .
H11B H 0.1038 0.6706 0.6478 0.368 Uiso 1 1 calc R
H11C H 0.2539 0.6901 0.6511 0.368 Uiso 1 1 calc R
H11D H 0.1756 0.7172 0.6218 0.368 Uiso 1 1 calc R
C12S C 0.2267(10) 0.8355(6) 0.6558(3) 0.109(4) Uani 1 1 d .
H12B H 0.1998 0.8762 0.6693 0.163 Uiso 1 1 calc R
H12C H 0.2276 0.8532 0.6348 0.163 Uiso 1 1 calc R
H12D H 0.3134 0.8187 0.6615 0.163 Uiso 1 1 calc R

loop_
_atom_site_aniso_label
_atom_site_aniso_U_11
_atom_site_aniso_U_22
_atom_site_aniso_U_33
_atom_site_aniso_U_23
_atom_site_aniso_U_13
_atom_site_aniso_U_12
Cd1 0.02525(17) 0.01998(18) 0.02506(16) 0.0014(2) 0.00102(12) 0.0001(2)
Cd2 0.02379(16) 0.01838(14) 0.02266(15) 0.00013(16) 0.00269(11) 0.00004(16)
Cd3 0.02502(17) 0.02031(18) 0.02536(16) 0.0021(2) 0.00093(12) -0.0016(2)
Cu1 0.0462(4) 0.0462(4) 0.0252(3) -0.0003(4) 0.0003(3) -0.0128(3)
O1 0.034(2) 0.025(2) 0.042(2) -0.0012(19) 0.0015(19) 0.0098(18)
O2 0.037(2) 0.033(2) 0.040(2) -0.0100(19) 0.0066(18) 0.0123(19)
O3 0.060(3) 0.019(2) 0.038(2) 0.0072(18) -0.012(2) 0.0036(19)
O4 0.050(3) 0.037(2) 0.033(2) 0.0020(19) 0.004(2) 0.021(2)
O5 0.034(2) 0.038(2) 0.047(2) 0.011(2) 0.0141(18) 0.003(2)
O6 0.0202(18) 0.042(3) 0.0334(18) -0.0043(17) 0.0020(15) -0.0002(16)
O7 0.038(2) 0.041(2) 0.040(2) 0.007(2) 0.0086(18) 0.002(2)
O8 0.0198(18) 0.036(2) 0.0367(18) -0.0083(16) 0.0002(15) -0.0004(15)
O9 0.039(2) 0.027(2) 0.038(2) -0.0036(19) -0.0009(19) 0.0083(18)
O10 0.042(2) 0.0240(19) 0.0346(19) -0.0085(17) 0.0110(17) 0.0060(18)
O11 0.044(3) 0.032(2) 0.033(2) -0.0006(19) 0.0011(19) 0.016(2)
O12 0.056(3) 0.025(2) 0.038(2) 0.0044(18) -0.014(2) 0.008(2)
O13 0.055(3) 0.066(3) 0.0202(18) 0.0036(19) -0.0016(18) -0.027(2)
O14 0.048(3) 0.061(3) 0.0233(19) -0.0044(19) 0.0022(18) -0.018(2)
O15 0.080(3) 0.050(2) 0.084(4) 0.007(3) -0.015(3) -0.003(3)
O16 0.044(2) 0.031(2) 0.044(2) 0.0067(19) -0.0034(19) -0.0131(19)
O17 0.049(3) 0.030(2) 0.036(2) 0.0032(18) -0.0028(19) -0.0113(19)
N1 0.034(2) 0.034(3) 0.023(2) 0.0018(19) -0.0004(19) -0.005(2)
N2 0.044(3) 0.038(3) 0.020(2) -0.005(2) -0.004(2) 0.001(2)
N3 0.044(2) 0.035(2) 0.0258(19) -0.005(2) 0.0029(17) -0.010(3)
N4 0.041(3) 0.048(3) 0.026(2) 0.001(2) -0.004(2) -0.015(2)
N5 0.059(4) 0.048(3) 0.139(6) -0.007(5) -0.024(5) 0.003(3)
N6 0.067(4) 0.034(3) 0.117(5) 0.019(4) -0.015(4) -0.023(3)
N7 0.071(4) 0.038(3) 0.108(5) 0.025(4) -0.026(4) -0.026(3)
C1 0.026(3) 0.025(3) 0.041(3) 0.005(3) 0.011(3) 0.012(3)
C2 0.038(4) 0.028(3) 0.030(3) -0.006(3) 0.001(3) 0.007(3)
C3 0.068(5) 0.034(3) 0.026(3) -0.004(3) -0.004(3) 0.017(3)
C4 0.065(4) 0.032(3) 0.033(3) -0.001(3) -0.014(3) 0.018(3)
C5 0.042(4) 0.021(3) 0.029(3) 0.003(3) 0.005(3) 0.007(3)
C6 0.047(4) 0.028(3) 0.039(3) -0.002(3) 0.005(3) 0.012(3)
C7 0.045(3) 0.028(3) 0.038(3) -0.006(3) -0.006(3) 0.016(3)
C8 0.031(3) 0.032(3) 0.037(3) 0.007(3) -0.001(3) 0.006(3)
C9 0.027(3) 0.033(4) 0.038(3) -0.010(3) 0.003(2) -0.002(2)
C10 0.025(2) 0.035(4) 0.035(3) -0.003(3) 0.002(2) -0.004(3)
C11 0.034(3) 0.033(3) 0.045(3) 0.005(3) 0.005(3) 0.006(3)
C12 0.024(3) 0.038(3) 0.043(3) 0.006(3) 0.008(3) 0.011(3)
C13 0.017(2) 0.029(3) 0.038(3) -0.005(3) -0.0021(19) 0.003(3)
C14 0.031(3) 0.037(3) 0.047(3) 0.002(3) 0.005(3) 0.007(3)
C15 0.025(3) 0.043(3) 0.040(3) 0.001(3) -0.003(2) 0.011(3)
C16 0.025(3) 0.027(4) 0.036(3) -0.005(2) 0.003(2) -0.004(2)
C17 0.028(3) 0.021(3) 0.031(3) -0.001(3) 0.009(3) 0.002(2)
C18 0.031(4) 0.019(3) 0.035(3) 0.003(3) 0.007(3) 0.006(3)
C19 0.070(5) 0.027(3) 0.034(3) -0.009(3) -0.010(3) 0.014(3)
C20 0.062(4) 0.034(3) 0.033(3) -0.003(3) -0.011(3) 0.014(3)
C21 0.026(4) 0.023(3) 0.035(3) 0.002(3) 0.001(3) 0.003(3)
C22 0.043(4) 0.030(3) 0.032(3) -0.007(3) -0.006(3) 0.013(3)
C23 0.034(3) 0.035(3) 0.038(3) -0.007(3) -0.008(3) 0.013(3)
C24 0.038(4) 0.015(3) 0.036(3) 0.006(2) 0.005(3) -0.006(3)
C25 0.039(3) 0.026(3) 0.035(3) -0.004(2) 0.004(2) -0.008(2)
C26 0.041(3) 0.044(3) 0.028(3) -0.008(3) 0.000(3) -0.008(3)
C27 0.037(3) 0.048(3) 0.031(2) -0.003(3) 0.000(2) -0.010(4)
C28 0.040(3) 0.036(3) 0.035(3) 0.002(2) 0.003(2) -0.013(3)
C29 0.053(4) 0.054(4) 0.034(3) -0.006(3) -0.002(3) -0.013(3)
C30 0.042(4) 0.055(4) 0.042(3) -0.009(3) 0.003(3) -0.015(3)
C31 0.042(4) 0.057(4) 0.041(3) -0.006(3) 0.004(3) -0.012(3)
C32 0.045(4) 0.061(4) 0.031(3) -0.001(3) -0.001(3) -0.013(3)
C33 0.038(3) 0.038(3) 0.029(2) 0.002(3) -0.005(2) -0.008(3)
C34 0.040(3) 0.051(4) 0.032(3) 0.004(3) -0.001(2) -0.008(3)
C35 0.041(3) 0.038(3) 0.027(3) 0.010(2) -0.002(2) -0.007(3)
C36 0.046(4) 0.040(4) 0.038(3) 0.011(3) -0.003(3) -0.014(3)
C37 0.037(3) 0.030(3) 0.033(3) -0.001(3) 0.005(2) -0.006(3)
C38 0.037(3) 0.034(3) 0.028(3) 0.002(2) 0.001(2) -0.011(3)
C39 0.043(3) 0.037(3) 0.034(3) 0.002(3) 0.007(3) -0.009(3)
C40 0.041(3) 0.045(4) 0.027(3) 0.005(3) -0.004(3) -0.008(3)
C41 0.040(3) 0.037(3) 0.031(3) 0.005(3) -0.006(3) -0.007(3)
C42 0.047(4) 0.036(3) 0.028(3) -0.004(3) -0.007(3) -0.001(3)
C43 0.052(4) 0.056(4) 0.035(3) -0.001(3) -0.001(3) -0.012(3)
C44 0.064(5) 0.074(5) 0.048(4) 0.007(4) -0.011(4) -0.033(4)
C45 0.051(5) 0.119(7) 0.042(4) -0.009(4) 0.015(3) -0.009(5)
C46 0.092(6) 0.061(5) 0.059(4) 0.030(4) -0.017(4) -0.027(5)
C47 0.035(3) 0.054(4) 0.036(3) 0.003(3) 0.001(3) -0.010(3)
C48 0.061(5) 0.073(5) 0.065(4) -0.029(4) 0.009(4) -0.026(4)
C49 0.056(4) 0.083(5) 0.044(4) -0.002(4) -0.013(3) -0.011(4)
C50 0.049(4) 0.060(4) 0.055(4) -0.011(4) 0.004(3) -0.020(4)
C51 0.045(4) 0.076(5) 0.134(8) 0.000(7) -0.026(6) 0.005(4)
C52 0.090(8) 0.050(5) 0.42(2) -0.037(12) -0.069(14) -0.008(5)
C53 0.067(6) 0.074(6) 0.37(2) -0.019(11) -0.042(11) -0.004(5)
C54 0.041(4) 0.042(4) 0.086(5) 0.012(4) 0.006(4) -0.013(3)
C55 0.120(10) 0.083(8) 0.34(2) 0.114(11) -0.067(12) -0.040(8)
C56 0.132(10) 0.098(8) 0.173(11) -0.007(8) -0.064(9) -0.050(8)
C57 0.046(4) 0.033(3) 0.056(4) 0.008(3) -0.009(3) -0.010(3)
C58 0.118(9) 0.068(6) 0.207(13) 0.073(8) -0.057(9) -0.054(7)
C59 0.107(8) 0.106(8) 0.162(10) 0.037(8) -0.065(8) -0.070(7)
O1S 0.097(4) 0.091(5) 0.090(4) 0.005(4) 0.023(4) -0.022(4)
O2S 0.108(5) 0.123(6) 0.092(5) 0.015(4) -0.024(4) 0.012(5)
O3S 0.127(7) 0.094(5) 0.237(10) -0.015(6) -0.089(7) 0.016(5)
O4S 0.178(10) 0.082(5) 0.307(13) 0.013(7) 0.112(9) 0.033(6)
N1S 0.038(3) 0.104(6) 0.052(3) -0.009(3) 0.007(3) -0.021(3)
N2S 0.046(3) 0.079(5) 0.056(3) 0.000(3) -0.011(3) 0.014(3)
N3S 0.077(5) 0.069(5) 0.155(7) -0.031(6) -0.030(6) 0.011(5)
N4S 0.091(6) 0.056(5) 0.248(12) 0.043(7) 0.059(8) 0.003(5)
C1S 0.066(5) 0.085(7) 0.062(5) -0.016(5) 0.026(4) -0.016(5)
C2S 0.076(6) 0.201(12) 0.064(5) -0.019(7) -0.001(5) -0.050(8)
C3S 0.068(5) 0.115(7) 0.072(5) 0.011(5) -0.004(4) -0.034(6)
C4S 0.061(5) 0.109(8) 0.068(5) -0.011(5) -0.024(4) 0.021(5)
C5S 0.108(8) 0.261(17) 0.056(5) -0.003(7) -0.010(5) 0.070(10)
C6S 0.069(5) 0.118(7) 0.066(5) 0.007(5) 0.003(4) 0.018(6)
C7S 0.070(7) 0.102(9) 0.210(14) -0.045(10) -0.043(8) 0.011(7)
C8S 0.105(10) 0.076(8) 0.34(2) 0.014(11) -0.072(12) 0.007(7)
C9S 0.082(7) 0.099(7) 0.114(8) -0.026(7) -0.011(6) -0.010(6)
C10S 0.137(12) 0.064(7) 0.45(3) 0.048(14) 0.144(17) 0.022(8)
C11S 0.118(12) 0.074(8) 0.54(4) -0.027(15) 0.153(17) 0.003(8)
C12S 0.091(7) 0.083(7) 0.154(10) 0.033(7) 0.015(7) -0.007(6)

loop_
_atom_type_symbol
_atom_type_description
_atom_type_scat_dispersion_real
_atom_type_scat_dispersion_imag
_atom_type_scat_source
C C 0.0033 0.0016 'International Tables Vol C Tables 4.2.6.8 and 6.1.1.4'
H H 0.0000 0.0000 'International Tables Vol C Tables 4.2.6.8 and 6.1.1.4'
N N 0.0061 0.0033 'International Tables Vol C Tables 4.2.6.8 and 6.1.1.4'
O O 0.0106 0.0060 'International Tables Vol C Tables 4.2.6.8 and 6.1.1.4'
Cu Cu 0.3201 1.2651 'International Tables Vol C Tables 4.2.6.8 and 6.1.1.4'
Cd Cd -0.8075 1.2024 'International Tables Vol C Tables 4.2.6.8 and 6.1.1.4'

loop_
_geom_angle_atom_site_label_1
_geom_angle_atom_site_label_2
_geom_angle_atom_site_label_3
_geom_angle
_geom_angle_site_symmetry_1
_geom_angle_site_symmetry_3
O1 Cd1 O11 97.68(17) . 4_577
O1 Cd1 N1 110.86(16) . .
O11 Cd1 N1 87.81(15) 4_577 .
O1 Cd1 O6 89.37(14) . .
O11 Cd1 O6 106.38(13) 4_577 .
N1 Cd1 O6 153.81(15) . .
O1 Cd1 O5 141.70(14) . .
O11 Cd1 O5 105.36(15) 4_577 .
N1 Cd1 O5 100.34(15) . .
O6 Cd1 O5 55.13(12) . .
O1 Cd1 O16 80.45(15) . .
O11 Cd1 O16 173.11(13) 4_577 .
N1 Cd1 O16 86.68(15) . .
O6 Cd1 O16 80.30(13) . .
O5 Cd1 O16 79.74(14) . .
O1 Cd1 C9 115.37(16) . .
O11 Cd1 C9 110.91(15) 4_577 .
N1 Cd1 C9 126.30(17) . .
O6 Cd1 C9 28.13(14) . .
O5 Cd1 C9 27.29(14) . .
O16 Cd1 C9 75.76(15) . .
O12 Cd2 O3 176.76(17) 4_577 4_467
O12 Cd2 O10 88.00(14) 4_577 .
O3 Cd2 O10 91.66(14) 4_467 .
O12 Cd2 O2 94.49(15) 4_577 .
O3 Cd2 O2 85.96(14) 4_467 .
O10 Cd2 O2 176.95(16) . .
O12 Cd2 O8 89.34(14) 4_577 1_655
O3 Cd2 O8 87.43(14) 4_467 1_655
O10 Cd2 O8 87.88(13) . 1_655
O2 Cd2 O8 93.91(13) . 1_655
O12 Cd2 O6 91.12(14) 4_577 .
O3 Cd2 O6 92.11(14) 4_467 .
O10 Cd2 O6 91.11(13) . .
O2 Cd2 O6 87.08(13) . .
O8 Cd2 O6 178.87(12) 1_655 .
O9 Cd3 O4 97.81(16) . 4_467
O9 Cd3 N2 111.37(16) . 2_575
O4 Cd3 N2 87.93(16) 4_467 2_575
O9 Cd3 O8 90.02(14) . 1_655
O4 Cd3 O8 107.18(13) 4_467 1_655
N2 Cd3 O8 152.21(15) 2_575 1_655
O9 Cd3 O7 141.89(15) . 1_655
O4 Cd3 O7 105.75(16) 4_467 1_655
N2 Cd3 O7 99.18(15) 2_575 1_655
O8 Cd3 O7 54.77(12) 1_655 1_655
O9 Cd3 O17 80.80(15) . .
O4 Cd3 O17 172.99(13) 4_467 .
N2 Cd3 O17 86.21(15) 2_575 .
O8 Cd3 O17 79.73(12) 1_655 .
O7 Cd3 O17 79.02(14) 1_655 .
O9 Cd3 C16 115.84(16) . 1_655
O4 Cd3 C16 111.19(15) 4_467 1_655
N2 Cd3 C16 125.05(16) 2_575 1_655
O8 Cd3 C16 27.85(13) 1_655 1_655
O7 Cd3 C16 27.15(13) 1_655 1_655
O17 Cd3 C16 75.42(14) . 1_655
O14 Cu1 O13 90.08(15) . .
O14 Cu1 N4 174.7(2) . .
O13 Cu1 N4 91.92(17) . .
O14 Cu1 N3 92.95(17) . .
O13 Cu1 N3 165.3(2) . .
N4 Cu1 N3 83.89(18) . .
O14 Cu1 O15 95.5(2) . .
O13 Cu1 O15 100.4(2) . .
N4 Cu1 O15 89.0(2) . .
N3 Cu1 O15 93.66(19) . .
C1 O1 Cd1 119.1(4) . .
C1 O2 Cd2 138.5(4) . .
C8 O3 Cd2 131.7(4) . 4_567
C8 O4 Cd3 122.0(4) . 4_567
C9 O5 Cd1 90.6(3) . .
C9 O6 Cd2 129.1(3) . .
C9 O6 Cd1 91.4(3) . .
Cd2 O6 Cd1 101.26(13) . .
C16 O7 Cd3 90.5(3) . 1_455
C16 O8 Cd2 129.9(3) . 1_455
C16 O8 Cd3 91.8(3) . 1_455
Cd2 O8 Cd3 102.39(13) 1_455 1_455
C17 O9 Cd3 119.3(4) . .
C17 O10 Cd2 136.5(4) . .
C24 O11 Cd1 125.0(4) . 4_477
C24 O12 Cd2 131.4(4) . 4_477
C39 O13 Cu1 127.7(4) . .
C40 O14 Cu1 128.4(4) . .
C51 O15 Cu1 136.0(5) . .
C54 O16 Cd1 113.5(4) . .
C57 O17 Cd3 114.5(4) . .
C36 N1 C37 116.0(4) . .
C36 N1 Cd1 120.7(4) . .
C37 N1 Cd1 123.2(3) . .
C25 N2 C41 117.8(4) . .
C25 N2 Cd3 120.4(4) . 2_574
C41 N2 Cd3 121.7(4) . 2_574
C27 N3 C28 121.5(5) . .
C27 N3 Cu1 125.6(4) . .
C28 N3 Cu1 112.8(3) . .
C34 N4 C33 122.0(5) . .
C34 N4 Cu1 126.8(4) . .
C33 N4 Cu1 110.8(3) . .
C51 N5 C53 119.5(7) . .
C51 N5 C52 126.1(7) . .
C53 N5 C52 114.1(7) . .
C54 N6 C55 121.4(8) . .
C54 N6 C56 120.5(7) . .
C55 N6 C56 118.1(8) . .
C57 N7 C58 123.0(7) . .
C57 N7 C59 120.4(6) . .
C58 N7 C59 116.6(7) . .
O2 C1 O1 126.7(6) . .
O2 C1 C2 117.5(6) . .
O1 C1 C2 115.8(5) . .
C3 C2 C7 118.9(6) . .
C3 C2 C1 119.6(5) . .
C7 C2 C1 121.3(6) . .
C4 C3 C2 120.7(5) . .
C3 C4 C5 120.7(6) . .
C6 C5 C4 119.1(6) . .
C6 C5 C8 121.2(5) . .
C4 C5 C8 119.6(6) . .
C7 C6 C5 120.8(5) . .
C6 C7 C2 119.8(6) . .
O4 C8 O3 125.7(6) . .
O4 C8 C5 117.3(5) . .
O3 C8 C5 116.8(5) . .
O5 C9 O6 121.6(5) . .
O5 C9 C10 120.1(5) . .
O6 C9 C10 118.2(5) . .
O5 C9 Cd1 62.1(3) . .
O6 C9 Cd1 60.4(3) . .
C10 C9 Cd1 166.5(4) . .
C15 C10 C11 118.8(5) . .
C15 C10 C9 120.5(5) . .
C11 C10 C9 120.6(5) . .
C12 C11 C10 120.2(6) . .
C11 C12 C13 120.4(5) . .
C12 C13 C14 119.2(5) . .
C12 C13 C16 119.8(5) . .
C14 C13 C16 120.8(5) . .
C15 C14 C13 119.7(6) . .
C14 C15 C10 121.7(5) . .
O7 C16 O8 121.9(5) . .
O7 C16 C13 119.4(5) . .
O8 C16 C13 118.6(5) . .
O7 C16 Cd3 62.4(3) . 1_455
O8 C16 Cd3 60.3(2) . 1_455
C13 C16 Cd3 167.2(4) . 1_455
O10 C17 O9 125.1(5) . .
O10 C17 C18 117.6(5) . .
O9 C17 C18 117.1(5) . .
C23 C18 C19 119.0(5) . .
C23 C18 C17 121.7(6) . .
C19 C18 C17 119.3(5) . .
C20 C19 C18 121.1(5) . .
C19 C20 C21 119.5(6) . .
C22 C21 C20 119.3(6) . .
C22 C21 C24 121.6(5) . .
C20 C21 C24 119.0(6) . .
C21 C22 C23 120.4(5) . .
C18 C23 C22 120.6(5) . .
O12 C24 O11 125.1(6) . .
O12 C24 C21 117.9(5) . .
O11 C24 C21 117.0(5) . .
N2 C25 C26 123.7(5) . .
C25 C26 C27 116.1(5) . .
C25 C26 C40 119.3(5) . .
C27 C26 C40 124.5(5) . .
N3 C27 C26 125.4(6) . .
N3 C28 C33 106.7(4) . .
N3 C28 C29 115.1(4) . .
C33 C28 C29 109.9(5) . .
C28 C29 C30 109.5(5) . .
C31 C30 C29 111.0(5) . .
C30 C31 C32 111.4(5) . .
C33 C32 C31 107.8(5) . .
N4 C33 C28 105.8(4) . .
N4 C33 C32 116.2(4) . .
C28 C33 C32 111.5(5) . .
N4 C34 C35 123.6(5) . .
C36 C35 C39 120.6(5) . .
C36 C35 C34 115.6(5) . .
C39 C35 C34 123.7(5) . .
N1 C36 C35 124.0(6) . .
N1 C37 C38 125.2(5) . .
C37 C38 C39 118.0(5) . .
C37 C38 C43 119.9(5) . .
C39 C38 C43 122.1(5) . .
O13 C39 C35 123.8(5) . .
O13 C39 C38 120.2(5) . .
C35 C39 C38 116.0(5) . .
O14 C40 C42 120.5(5) . .
O14 C40 C26 122.8(5) . .
C42 C40 C26 116.6(5) . .
N2 C41 C42 124.2(6) . .
C41 C42 C40 118.3(5) . .
C41 C42 C47 120.4(5) . .
C40 C42 C47 121.3(5) . .
C44 C43 C46 107.8(6) . .
C44 C43 C38 113.3(5) . .
C46 C43 C38 111.1(6) . .
C44 C43 C45 107.1(6) . .
C46 C43 C45 110.5(6) . .
C38 C43 C45 107.0(5) . .
C50 C47 C48 106.6(6) . .
C50 C47 C42 112.8(5) . .
C48 C47 C42 111.2(5) . .
C50 C47 C49 109.2(5) . .
C48 C47 C49 109.8(5) . .
C42 C47 C49 107.2(5) . .
O15 C51 N5 127.3(7) . .
O16 C54 N6 124.5(7) . .
O17 C57 N7 126.6(6) . .
C1S N1S C2S 122.5(7) . .
C1S N1S C3S 119.4(7) . .
C2S N1S C3S 118.1(7) . .
C4S N2S C5S 118.4(8) . .
C4S N2S C6S 122.3(7) . .
C5S N2S C6S 119.1(7) . .
C7S N3S C8S 123.1(10) . .
C7S N3S C9S 119.3(10) . .
C8S N3S C9S 117.6(9) . .
C10S N4S C11S 121.7(11) . .
C10S N4S C12S 121.0(11) . .
C11S N4S C12S 117.3(10) . .
O1S C1S N1S 126.2(9) . .
O2S C4S N2S 125.4(8) . .
O3S C7S N3S 128.4(12) . .
O4S C10S N4S 126.8(13) . .

loop_
_geom_bond_atom_site_label_1
_geom_bond_atom_site_label_2
_geom_bond_distance
_geom_bond_site_symmetry_2
Cd1 O1 2.223(4) .
Cd1 O11 2.241(4) 4_577
Cd1 N1 2.244(4) .
Cd1 O6 2.366(3) .
Cd1 O5 2.404(4) .
Cd1 O16 2.451(4) .
Cd1 C9 2.719(5) .
Cd2 O12 2.213(4) 4_577
Cd2 O3 2.214(4) 4_467
Cd2 O10 2.221(3) .
Cd2 O2 2.220(4) .
Cd2 O8 2.323(3) 1_655
Cd2 O6 2.332(3) .
Cd3 O9 2.227(4) .
Cd3 O4 2.232(4) 4_467
Cd3 N2 2.273(4) 2_575
Cd3 O8 2.367(3) 1_655
Cd3 O7 2.413(4) 1_655
Cd3 O17 2.446(4) .
Cd3 C16 2.723(5) 1_655
Cu1 O14 1.922(4) .
Cu1 O13 1.929(4) .
Cu1 N4 1.941(5) .
Cu1 N3 1.950(4) .
Cu1 O15 2.339(5) .
O1 C1 1.267(7) .
O2 C1 1.232(7) .
O3 C8 1.260(7) .
O3 Cd2 2.214(4) 4_567
O4 C8 1.252(7) .
O4 Cd3 2.232(4) 4_567
O5 C9 1.247(6) .
O6 C9 1.283(6) .
O7 C16 1.243(6) .
O7 Cd3 2.413(4) 1_455
O8 C16 1.273(6) .
O8 Cd2 2.323(3) 1_455
O8 Cd3 2.367(3) 1_455
O9 C17 1.279(7) .
O10 C17 1.248(7) .
O11 C24 1.252(6) .
O11 Cd1 2.241(4) 4_477
O12 C24 1.253(7) .
O12 Cd2 2.213(4) 4_477
O13 C39 1.281(6) .
O14 C40 1.286(6) .
O15 C51 1.218(8) .
O16 C54 1.221(7) .
O17 C57 1.228(6) .
N1 C36 1.336(7) .
N1 C37 1.355(7) .
N2 C25 1.318(7) .
N2 C41 1.358(7) .
N2 Cd3 2.273(4) 2_574
N3 C27 1.284(6) .
N3 C28 1.494(7) .
N4 C34 1.278(7) .
N4 C33 1.484(7) .
N5 C51 1.339(9) .
N5 C53 1.380(11) .
N5 C52 1.426(9) .
N6 C54 1.307(8) .
N6 C55 1.433(11) .
N6 C56 1.500(11) .
N7 C57 1.296(8) .
N7 C58 1.465(10) .
N7 C59 1.484(10) .
C1 C2 1.506(8) .
C2 C3 1.380(9) .
C2 C7 1.395(8) .
C3 C4 1.376(8) .
C4 C5 1.373(8) .
C5 C6 1.383(9) .
C5 C8 1.515(9) .
C6 C7 1.380(7) .
C9 C10 1.489(7) .
C10 C15 1.387(8) .
C10 C11 1.395(8) .
C11 C12 1.382(7) .
C12 C13 1.395(8) .
C13 C14 1.400(7) .
C13 C16 1.489(7) .
C14 C15 1.366(8) .
C16 Cd3 2.723(5) 1_455
C17 C18 1.498(8) .
C18 C23 1.373(8) .
C18 C19 1.390(9) .
C19 C20 1.381(8) .
C20 C21 1.400(8) .
C21 C22 1.378(8) .
C21 C24 1.490(9) .
C22 C23 1.391(7) .
C25 C26 1.404(7) .
C26 C27 1.421(8) .
C26 C40 1.430(8) .
C28 C33 1.513(7) .
C28 C29 1.526(8) .
C29 C30 1.548(8) .
C30 C31 1.517(8) .
C31 C32 1.540(8) .
C32 C33 1.528(8) .
C34 C35 1.457(8) .
C35 C36 1.384(7) .
C35 C39 1.414(8) .
C37 C38 1.396(7) .
C38 C39 1.428(8) .
C38 C43 1.543(8) .
C40 C42 1.427(8) .
C41 C42 1.395(7) .
C42 C47 1.533(8) .
C43 C44 1.529(8) .
C43 C46 1.527(9) .
C43 C45 1.573(9) .
C47 C50 1.517(8) .
C47 C48 1.537(9) .
C47 C49 1.538(9) .
O1S C1S 1.206(9) .
O2S C4S 1.217(9) .
O3S C7S 1.207(13) .
O4S C10S 1.199(15) .
N1S C1S 1.298(9) .
N1S C2S 1.438(10) .
N1S C3S 1.441(9) .
N2S C4S 1.308(9) .
N2S C5S 1.426(9) .
N2S C6S 1.459(9) .
N3S C7S 1.338(13) .
N3S C8S 1.426(13) .
N3S C9S 1.433(11) .
N4S C10S 1.353(16) .
N4S C11S 1.402(15) .
N4S C12S 1.422(12) .
